data_2215625
loop_
_publ_author_name
'Aghabozorg, Hossein'
'Daneshvar, Shirin'
'Motyeian, Elham'
'Ghadermazi, Mohammad'
'Attar Gharamaleki, Jafar'

_publ_section_title
;<i>catena</i>-Poly[piperazindiium
 [zincate(II)-bis(\m-pyridine-2,3-dicarboxylato)-\k^3^<i>N</i>,<i>O</i>^2^:<i>O</i>^3^;\k^3^<i>O</i>^3^:<i>N</i>,<i>O</i>^2^]
 tetrahydrate]
;
_journal_coeditor_code OM2156
_journal_issue 10
_journal_name_full 'Acta Crystallographica Section E'
_journal_page_first m2468
_journal_page_last m2469
_journal_paper_doi 10.1107/S1600536807042651
_journal_volume 63
_journal_year 2007
_chemical_formula_iupac
;
(C4 H12 N2) [Zn (C14 H6 N2 O8)2], 4H2 O
;
_chemical_formula_moiety 'C4 H12 N2 2+, C14 H6 N2 O8 Zn 2-, 4(H2 O)'
_chemical_formula_sum 'C18 H26 N4 O12 Zn'
_chemical_formula_weight 555.80
_chemical_name_systematic
;
catena-Poly[piperazindiium
[zincate(II)-bis(\m-pyridine-2,3-dicarboxylato)-
\k^3^N,O^2^:O^3^;\k^3^O^3^:N,O^2^] tetrahydrate]
;
_space_group_IT_number 2
_symmetry_cell_setting triclinic
_symmetry_space_group_name_Hall '-P 1'
_symmetry_space_group_name_H-M 'P -1'
_atom_sites_solution_hydrogens mixed
_atom_sites_solution_primary direct
_atom_sites_solution_secondary difmap
_audit_creation_method SHELXL-97
_cell_angle_alpha 78.493(2)
_cell_angle_beta 79.524(2)
_cell_angle_gamma 71.284(2)
_cell_formula_units_Z 1
_cell_length_a 6.6535(6)
_cell_length_b 8.4170(8)
_cell_length_c 10.3399(9)
_cell_measurement_reflns_used 3747
_cell_measurement_temperature 100(2)
_cell_measurement_theta_max 30.05
_cell_measurement_theta_min 2.58
_cell_volume 533.07(8)
_computing_cell_refinement APEX2
_computing_data_collection 'APEX2 (Bruker, 2005)'
_computing_data_reduction APEX2
_computing_molecular_graphics SHELXTL
_computing_publication_material 'SHELXTL a'
_computing_structure_refinement SHELXTL
_computing_structure_solution 'SHELXTL (Sheldrick, 1998)'
_diffrn_ambient_temperature 100(2)
_diffrn_measured_fraction_theta_full 0.988
_diffrn_measured_fraction_theta_max 0.988
_diffrn_measurement_device_type 'Bruker APEXII CCD area-detector'
_diffrn_measurement_method '\f and \w'
_diffrn_radiation_monochromator graphite
_diffrn_radiation_source 'fine-focus sealed tube'
_diffrn_radiation_type MoK\a
_diffrn_radiation_wavelength 0.71073
_diffrn_reflns_av_R_equivalents 0.0200
_diffrn_reflns_av_sigmaI/netI 0.0271
_diffrn_reflns_limit_h_max 9
_diffrn_reflns_limit_h_min -9
_diffrn_reflns_limit_k_max 11
_diffrn_reflns_limit_k_min -11
_diffrn_reflns_limit_l_max 14
_diffrn_reflns_limit_l_min -14
_diffrn_reflns_number 6813
_diffrn_reflns_theta_full 30.06
_diffrn_reflns_theta_max 30.06
_diffrn_reflns_theta_min 2.03
_exptl_absorpt_coefficient_mu 1.229
_exptl_absorpt_correction_T_max 0.7911
_exptl_absorpt_correction_T_min 0.6729
_exptl_absorpt_correction_type multi-scan
_exptl_absorpt_process_details '(APEX2; Bruker, 2005)'
_exptl_crystal_colour colourless
_exptl_crystal_density_diffrn 1.731
_exptl_crystal_density_method 'not measured'
_exptl_crystal_description plate
_exptl_crystal_F_000 288
_exptl_crystal_size_max 0.35
_exptl_crystal_size_mid 0.31
_exptl_crystal_size_min 0.20
_refine_diff_density_max 0.453
_refine_diff_density_min -0.461
_refine_ls_extinction_method none
_refine_ls_goodness_of_fit_ref 1.005
_refine_ls_hydrogen_treatment constr
_refine_ls_matrix_type full
_refine_ls_number_parameters 160
_refine_ls_number_reflns 3105
_refine_ls_number_restraints 0
_refine_ls_restrained_S_all 1.005
_refine_ls_R_factor_all 0.0296
_refine_ls_R_factor_gt 0.0268
_refine_ls_shift/su_max 0.000
_refine_ls_shift/su_mean 0.000
_refine_ls_structure_factor_coef Fsqd
_refine_ls_weighting_details 'calc w=1/[\s^2^(Fo^2^)+(0.0412P)^2^+0.2057P] where P=(Fo^2^+2Fc^2^)/3'
_refine_ls_weighting_scheme calc
_refine_ls_wR_factor_gt 0.0695
_refine_ls_wR_factor_ref 0.0712
_reflns_number_gt 2876
_reflns_number_total 3105
_reflns_threshold_expression I>2\s(I)
_cod_data_source_file om2156.cif
_cod_data_source_block I
_cod_database_code 2215625
_cod_database_fobs_code 2215625

loop_
_symmetry_equiv_pos_as_xyz
'x, y, z'
'-x, -y, -z'

loop_
_atom_site_type_symbol
_atom_site_label
_atom_site_fract_x
_atom_site_fract_y
_atom_site_fract_z
_atom_site_U_iso_or_equiv
_atom_site_adp_type
_atom_site_calc_flag
_atom_site_refinement_flags
_atom_site_occupancy
Zn Zn1 0.0000 0.0000 0.0000 0.01300(7) Uani d S 1
O O1 0.19351(14) 0.09480(11) -0.15435(9) 0.01152(17) Uani d . 1
O O2 0.52743(14) 0.02875(12) -0.25947(9) 0.01283(18) Uani d . 1
O O3 0.96403(14) -0.15685(12) -0.14797(9) 0.01339(18) Uani d . 1
O O4 0.87264(15) -0.31878(12) -0.25892(9) 0.01359(18) Uani d . 1
N N1 0.28879(16) -0.17768(13) 0.03105(10) 0.00907(18) Uani d . 1
C C1 0.45027(19) -0.15066(15) -0.06130(11) 0.0087(2) Uani d . 1
C C2 0.65942(19) -0.25589(15) -0.05727(12) 0.0084(2) Uani d . 1
C C3 0.6983(2) -0.38953(16) 0.04854(12) 0.0124(2) Uani d . 1
H H3A 0.8366 -0.4613 0.0549 0.015 Uiso calc R 1
C C4 0.5320(2) -0.41542(16) 0.14380(12) 0.0128(2) Uani d . 1
H H4A 0.5570 -0.5034 0.2149 0.015 Uiso calc R 1
C C5 0.32724(19) -0.30735(16) 0.13094(12) 0.0105(2) Uani d . 1
H H5A 0.2139 -0.3254 0.1933 0.013 Uiso calc R 1
C C6 0.38876(19) 0.00268(15) -0.16781(12) 0.0089(2) Uani d . 1
C C7 0.84343(19) -0.23815(15) -0.16344(12) 0.0099(2) Uani d . 1
N N1S -0.16806(17) 0.12631(13) -0.56677(10) 0.0114(2) Uani d . 1
H H2S -0.3041 0.1894 -0.5687 0.014 Uiso d R 1
H H1S -0.1003 0.1518 -0.6465 0.014 Uiso d R 1
C C1S -0.0706(2) 0.16761(16) -0.46338(13) 0.0136(2) Uani d . 1
H H1SA -0.1517 0.1488 -0.3768 0.016 Uiso calc R 1
H H1SB -0.0750 0.2862 -0.4828 0.016 Uiso calc R 1
C C2S 0.1594(2) 0.05685(16) -0.46129(13) 0.0124(2) Uani d . 1
H H2SA 0.2420 0.0797 -0.5466 0.015 Uiso calc R 1
H H2SB 0.2215 0.0831 -0.3933 0.015 Uiso calc R 1
O O1W -0.42260(15) 0.66016(12) -0.41719(10) 0.01514(18) Uani d . 1
H H1W1 -0.3478 0.6809 -0.3678 0.018 Uiso d R 1
H H2W1 -0.3500 0.6226 -0.4871 0.018 Uiso d R 1
O O2W 0.14990(16) 0.39242(12) -0.35148(9) 0.01651(19) Uani d . 1
H H1W2 0.0730 0.4798 -0.3174 0.020 Uiso d R 1
H H2W2 0.1794 0.3169 -0.2840 0.020 Uiso d R 1

loop_
_atom_site_aniso_label
_atom_site_aniso_U_11
_atom_site_aniso_U_22
_atom_site_aniso_U_33
_atom_site_aniso_U_12
_atom_site_aniso_U_13
_atom_site_aniso_U_23
Zn1 0.00588(10) 0.01412(11) 0.01298(11) 0.00031(7) 0.00178(7) 0.00357(7)
O1 0.0074(4) 0.0114(4) 0.0122(4) -0.0002(3) 0.0000(3) 0.0010(3)
O2 0.0097(4) 0.0146(4) 0.0111(4) -0.0027(3) 0.0012(3) 0.0012(3)
O3 0.0091(4) 0.0167(4) 0.0141(4) -0.0053(3) 0.0007(3) -0.0013(3)
O4 0.0125(4) 0.0149(4) 0.0104(4) -0.0006(3) 0.0010(3) -0.0032(3)
N1 0.0072(4) 0.0103(4) 0.0093(4) -0.0026(4) 0.0000(3) -0.0015(3)
C1 0.0082(5) 0.0088(5) 0.0085(5) -0.0020(4) -0.0004(4) -0.0018(4)
C2 0.0076(5) 0.0091(5) 0.0085(5) -0.0025(4) -0.0001(4) -0.0017(4)
C3 0.0093(5) 0.0124(5) 0.0125(5) -0.0010(4) -0.0013(4) 0.0014(4)
C4 0.0127(5) 0.0126(5) 0.0110(5) -0.0030(4) -0.0012(4) 0.0018(4)
C5 0.0099(5) 0.0119(5) 0.0093(5) -0.0043(4) 0.0009(4) -0.0006(4)
C6 0.0091(5) 0.0086(5) 0.0092(5) -0.0027(4) -0.0017(4) -0.0013(4)
C7 0.0064(5) 0.0101(5) 0.0090(5) 0.0010(4) -0.0004(4) 0.0017(4)
N1S 0.0100(5) 0.0129(5) 0.0099(4) -0.0031(4) -0.0012(4) 0.0011(4)
C1S 0.0132(6) 0.0128(5) 0.0160(6) -0.0044(4) -0.0015(4) -0.0044(4)
C2S 0.0123(5) 0.0131(5) 0.0131(5) -0.0052(4) -0.0025(4) -0.0017(4)
O1W 0.0122(4) 0.0181(5) 0.0138(4) -0.0042(4) -0.0004(3) -0.0009(3)
O2W 0.0215(5) 0.0121(4) 0.0123(4) -0.0005(4) -0.0012(4) -0.0017(3)

loop_
_atom_type_symbol
_atom_type_description
_atom_type_scat_dispersion_real
_atom_type_scat_dispersion_imag
_atom_type_scat_source
C C 0.0033 0.0016 'International Tables Vol C Tables 4.2.6.8 and 6.1.1.4'
H H 0.0000 0.0000 'International Tables Vol C Tables 4.2.6.8 and 6.1.1.4'
N N 0.0061 0.0033 'International Tables Vol C Tables 4.2.6.8 and 6.1.1.4'
O O 0.0106 0.0060 'International Tables Vol C Tables 4.2.6.8 and 6.1.1.4'
Zn Zn 0.2839 1.4301 'International Tables Vol C Tables 4.2.6.8 and 6.1.1.4'

loop_
_geom_angle_atom_site_label_1
_geom_angle_atom_site_label_2
_geom_angle_atom_site_label_3
_geom_angle_site_symmetry_1
_geom_angle_site_symmetry_3
_geom_angle
_geom_angle_publ_flag
N1 Zn1 N1 2 . 180.00(10) ?
N1 Zn1 O1 2 . 99.34(4) y
N1 Zn1 O1 . . 80.66(4) y
N1 Zn1 O1 2 2 80.66(4) ?
N1 Zn1 O1 . 2 99.34(4) ?
O1 Zn1 O1 . 2 180.00(7) ?
N1 Zn1 O3 2 2_655 88.21(4) ?
N1 Zn1 O3 . 2_655 91.79(4) ?
O1 Zn1 O3 . 2_655 94.38(3) ?
O1 Zn1 O3 2 2_655 85.62(3) ?
N1 Zn1 O3 2 1_455 91.79(4) y
N1 Zn1 O3 . 1_455 88.21(4) y
O1 Zn1 O3 . 1_455 85.62(3) y
O1 Zn1 O3 2 1_455 94.38(3) y
O3 Zn1 O3 2_655 1_455 180.00(3) ?
C6 O1 Zn1 . . 114.73(8) ?
C7 O3 Zn1 . 1_655 140.01(8) ?
C5 N1 C1 . . 120.13(11) ?
C5 N1 Zn1 . . 127.08(8) ?
C1 N1 Zn1 . . 112.76(8) ?
N1 C1 C2 . . 121.76(11) ?
N1 C1 C6 . . 115.51(10) ?
C2 C1 C6 . . 122.72(10) ?
C1 C2 C3 . . 117.62(11) ?
C1 C2 C7 . . 123.78(11) ?
C3 C2 C7 . . 118.54(10) ?
C4 C3 C2 . . 120.27(11) ?
C4 C3 H3A . . 119.9 ?
C2 C3 H3A . . 119.9 ?
C3 C4 C5 . . 118.57(11) ?
C3 C4 H4A . . 120.7 ?
C5 C4 H4A . . 120.7 ?
N1 C5 C4 . . 121.61(11) ?
N1 C5 H5A . . 119.2 ?
C4 C5 H5A . . 119.2 ?
O2 C6 O1 . . 125.37(11) ?
O2 C6 C1 . . 118.55(11) ?
O1 C6 C1 . . 116.08(10) ?
O3 C7 O4 . . 124.35(11) ?
O3 C7 C2 . . 119.85(11) ?
O4 C7 C2 . . 115.61(11) ?
C1S N1S C2S . 2_554 110.07(10) ?
C1S N1S H2S . . 111.2 ?
C2S N1S H2S 2_554 . 108.8 ?
C1S N1S H1S . . 109.5 ?
C2S N1S H1S 2_554 . 111.3 ?
H2S N1S H1S . . 105.9 ?
N1S C1S C2S . . 109.90(10) ?
N1S C1S H1SA . . 109.7 ?
C2S C1S H1SA . . 109.7 ?
N1S C1S H1SB . . 109.7 ?
C2S C1S H1SB . . 109.7 ?
H1SA C1S H1SB . . 108.2 ?
N1S C2S C1S 2_554 . 110.09(10) ?
N1S C2S H2SA 2_554 . 109.6 ?
C1S C2S H2SA . . 109.6 ?
N1S C2S H2SB 2_554 . 109.6 ?
C1S C2S H2SB . . 109.6 ?
H2SA C2S H2SB . . 108.2 ?
H1W1 O1W H2W1 . . 113.2 ?
H1W2 O2W H2W2 . . 103.3 ?

loop_
_geom_bond_atom_site_label_1
_geom_bond_atom_site_label_2
_geom_bond_site_symmetry_2
_geom_bond_distance
_geom_bond_publ_flag
Zn1 N1 2 2.0543(10) ?
Zn1 N1 . 2.0543(10) y
Zn1 O1 . 2.0605(9) y
Zn1 O1 2 2.0605(9) ?
Zn1 O3 2_655 2.2984(9) ?
Zn1 O3 1_455 2.2985(9) y
O1 C6 . 1.2803(14) ?
O2 C6 . 1.2355(15) ?
O3 C7 . 1.2572(15) ?
O3 Zn1 1_655 2.2985(9) ?
O4 C7 . 1.2594(15) ?
N1 C5 . 1.3381(16) ?
N1 C1 . 1.3472(15) ?
C1 C2 . 1.3921(16) ?
C1 C6 . 1.5179(16) ?
C2 C3 . 1.3980(16) ?
C2 C7 . 1.5131(16) ?
C3 C4 . 1.3839(17) ?
C3 H3A . 0.9300 ?
C4 C5 . 1.3869(17) ?
C4 H4A . 0.9300 ?
C5 H5A . 0.9300 ?
N1S C1S . 1.4931(16) ?
N1S C2S 2_554 1.4948(16) ?
N1S H2S . 0.8919 ?
N1S H1S . 0.8863 ?
C1S C2S . 1.5160(18) ?
C1S H1SA . 0.9700 ?
C1S H1SB . 0.9700 ?
C2S N1S 2_554 1.4948(16) ?
C2S H2SA . 0.9700 ?
C2S H2SB . 0.9700 ?
O1W H1W1 . 0.8500 ?
O1W H2W1 . 0.8500 ?
O2W H1W2 . 0.8501 ?
O2W H2W2 . 0.8500 ?

loop_
_geom_hbond_atom_site_label_D
_geom_hbond_atom_site_label_H
_geom_hbond_atom_site_label_A
_geom_hbond_site_symmetry_A
_geom_hbond_distance_DH
_geom_hbond_distance_HA
_geom_hbond_distance_DA
_geom_hbond_angle_DHA
_geom_hbond_publ_flag
N1S H2S O1W 2_464 0.89 1.87 2.753(2) 174 y
N1S H1S O3 2_654 0.89 2.15 3.0120(10) 164 y
N1S H1S O4 2_654 0.89 2.35 3.0540(10) 137 y
O1W H1W1 O4 1_465 0.85 2.01 2.842(2) 168 y
O1W H2W1 O2W 2_564 0.85 1.93 2.746(2) 159 y
O2W H1W2 O4 1_465 0.85 1.92 2.7630(10) 172 y
O2W H2W2 O1 1_555 0.85 2.06 2.8680(10) 159 y
C2S H2SA O2 2_654 0.97 2.43 3.298(2) 148 y
C2S H2SA O4 2_654 0.97 2.58 3.264(2) 128 y
C2S H2SB O1 . 0.97 2.46 3.307(2) 145 y
C2S H2SB O2 . 0.97 2.54 3.420(2) 151 y
C4 H4A O1W 2_555 0.93 2.43 3.264(2) 150 y

loop_
_geom_torsion_atom_site_label_1
_geom_torsion_atom_site_label_2
_geom_torsion_atom_site_label_3
_geom_torsion_atom_site_label_4
_geom_torsion_site_symmetry_1
_geom_torsion_site_symmetry_4
_geom_torsion
_geom_torsion_publ_flag
N1 Zn1 O1 C6 2 . -175.52(8) ?
N1 Zn1 O1 C6 . . 4.48(8) ?
O3 Zn1 O1 C6 2_655 . 95.58(8) ?
O3 Zn1 O1 C6 1_455 . -84.42(8) ?
O1 Zn1 N1 C5 . . 176.22(11) ?
O1 Zn1 N1 C5 2 . -3.78(11) ?
O3 Zn1 N1 C5 2_655 . 82.07(10) ?
O3 Zn1 N1 C5 1_455 . -97.93(10) ?
O1 Zn1 N1 C1 . . -2.26(8) ?
O1 Zn1 N1 C1 2 . 177.74(8) ?
O3 Zn1 N1 C1 2_655 . -96.40(8) ?
O3 Zn1 N1 C1 1_455 . 83.60(8) ?
C5 N1 C1 C2 . . 0.71(17) ?
Zn1 N1 C1 C2 . . 179.30(9) ?
C5 N1 C1 C6 . . -178.48(10) ?
Zn1 N1 C1 C6 . . 0.12(12) ?
N1 C1 C2 C3 . . -1.58(18) ?
C6 C1 C2 C3 . . 177.55(11) ?
N1 C1 C2 C7 . . 175.70(11) ?
C6 C1 C2 C7 . . -5.17(18) ?
C1 C2 C3 C4 . . 0.88(18) ?
C7 C2 C3 C4 . . -176.55(11) ?
C2 C3 C4 C5 . . 0.63(19) ?
C1 N1 C5 C4 . . 0.91(18) ?
Zn1 N1 C5 C4 . . -177.46(9) ?
C3 C4 C5 N1 . . -1.56(19) ?
Zn1 O1 C6 O2 . . 174.12(10) ?
Zn1 O1 C6 C1 . . -5.63(13) ?
N1 C1 C6 O2 . . -176.02(10) ?
C2 C1 C6 O2 . . 4.81(17) y
N1 C1 C6 O1 . . 3.75(15) ?
C2 C1 C6 O1 . . -175.42(11) y
Zn1 O3 C7 O4 1_655 . -177.67(8) ?
Zn1 O3 C7 C2 1_655 . -2.98(19) ?
C1 C2 C7 O3 . . 96.11(14) y
C3 C2 C7 O3 . . -86.63(15) ?
C1 C2 C7 O4 . . -88.75(14) y
C3 C2 C7 O4 . . 88.51(14) ?
C2S N1S C1S C2S 2_554 . 58.59(14) ?
N1S C1S C2S N1S . 2_554 -58.60(14) ?
